data_7239036
loop_
_publ_author_name
'Savi\'c, Marina P.'
'Djurendi\'c, Evgenija A.'
'Petri, Edward T.'
'\'Celi\'c, Andjelka'
'Klisuri\'c, Olivera R.'
'Saka\<c, Marija N.'
'Jakimov, Dimitar S.'
'Koji\'c, Vesna V.'
'Ga\<si, Katarina M. Penov'

_publ_section_title
;
 Synthesis, structural analysis and antiproliferative activity of some
 novel D-homo lactone androstane derivatives
;
_journal_issue 26
_journal_name_full 'RSC Advances'
_journal_page_first 10385
_journal_paper_doi 10.1039/c3ra41336e
_journal_volume 3
_journal_year 2013
_chemical_absolute_configuration syn
_chemical_formula_sum 'C19 H27 N O5'
_chemical_formula_weight 349.42
_space_group_IT_number 19
_space_group_name_Hall 'P 2ac 2ab'
_space_group_name_H-M_alt 'P 21 21 21'
_symmetry_cell_setting orthorhombic
_symmetry_space_group_name_H-M 'P 21 21 21'
_atom_sites_solution_hydrogens geom
_atom_sites_solution_primary direct
_atom_sites_solution_secondary difmap
_audit_creation_method SHELXL-97
_cell_angle_alpha 90.0
_cell_angle_beta 90.0
_cell_angle_gamma 90.0
_cell_formula_units_Z 4
_cell_length_a 7.6411(3)
_cell_length_b 8.3284(4)
_cell_length_c 27.4713(13)
_cell_measurement_reflns_used 2429
_cell_measurement_temperature 293(2)
_cell_measurement_theta_max 29.0344
_cell_measurement_theta_min 2.9600
_cell_volume 1748.22(14)
_computing_cell_refinement
;
CrysAlisPro, Oxford Diffraction Ltd.,
Version 1.171.34.36 (release 02-08-2010 CrysAlis171 .NET)
(compiled Aug 2 2010,13:00:58)
;
_computing_data_collection
;
CrysAlisPro, Oxford Diffraction Ltd.,
Version 1.171.34.36 (release 02-08-2010 CrysAlis171 .NET)
(compiled Aug 2 2010,13:00:58)
;
_computing_data_reduction
;
CrysAlisPro, Oxford Diffraction Ltd.,
Version 1.171.34.36 (release 02-08-2010 CrysAlis171 .NET)
(compiled Aug 2 2010,13:00:58)
;
_computing_structure_refinement 'SHELXL-97 (Sheldrick, 1997)'
_computing_structure_solution 'SIR92 (Altomare, 1993)'
_diffrn_ambient_temperature 293(2)
_diffrn_detector_area_resol_mean 16.3280
_diffrn_measured_fraction_theta_full 0.998
_diffrn_measured_fraction_theta_max 0.998
_diffrn_measurement_device_type 'Xcalibur, Sapphire3, Gemini'
_diffrn_measurement_method '\w scans'
_diffrn_radiation_monochromator graphite
_diffrn_radiation_source 'Enhance (Mo) X-ray Source'
_diffrn_radiation_type MoK\a
_diffrn_radiation_wavelength 0.71073
_diffrn_reflns_av_R_equivalents 0.0258
_diffrn_reflns_av_sigmaI/netI 0.0444
_diffrn_reflns_limit_h_max 9
_diffrn_reflns_limit_h_min -9
_diffrn_reflns_limit_k_max 9
_diffrn_reflns_limit_k_min -6
_diffrn_reflns_limit_l_max 31
_diffrn_reflns_limit_l_min -32
_diffrn_reflns_number 5375
_diffrn_reflns_theta_full 24.99
_diffrn_reflns_theta_max 24.99
_diffrn_reflns_theta_min 2.97
_diffrn_standards_number 6454
_exptl_absorpt_coefficient_mu 0.096
_exptl_absorpt_correction_T_max 1.00000
_exptl_absorpt_correction_T_min 0.98354
_exptl_absorpt_correction_type multi-scan
_exptl_absorpt_process_details
;
CrysAlisPro, Oxford Diffraction Ltd.,
Version 1.171.34.36 (release 02-08-2010 CrysAlis171 .NET)
(compiled Aug 2 2010,13:00:58)
Empirical absorption correction using spherical harmonics,
implemented in SCALE3 ABSPACK scaling algorithm.
;
_exptl_crystal_colour colorless
_exptl_crystal_density_diffrn 1.328
_exptl_crystal_density_method 'not measured'
_exptl_crystal_description plate
_exptl_crystal_F_000 752
_exptl_crystal_size_max 0.237
_exptl_crystal_size_mid 0.162
_exptl_crystal_size_min 0.045
_refine_diff_density_max 0.128
_refine_diff_density_min -0.155
_refine_diff_density_rms 0.033
_refine_ls_abs_structure_details 'Flack H D (1983), Acta Cryst. A39, 876-881'
_refine_ls_abs_structure_Flack -1.1(14)
_refine_ls_extinction_method none
_refine_ls_goodness_of_fit_ref 1.075
_refine_ls_hydrogen_treatment mixed
_refine_ls_matrix_type full
_refine_ls_number_parameters 256
_refine_ls_number_reflns 2871
_refine_ls_number_restraints 0
_refine_ls_restrained_S_all 1.075
_refine_ls_R_factor_all 0.0571
_refine_ls_R_factor_gt 0.0465
_refine_ls_shift/su_max 0.000
_refine_ls_shift/su_mean 0.000
_refine_ls_structure_factor_coef Fsqd
_refine_ls_weighting_details 'calc w=1/[\s^2^(Fo^2^)+(0.0427P)^2^+0.0000P] where P=(Fo^2^+2Fc^2^)/3'
_refine_ls_weighting_scheme calc
_refine_ls_wR_factor_gt 0.0901
_refine_ls_wR_factor_ref 0.0946
_reflns_number_gt 2469
_reflns_number_total 2871
_reflns_threshold_expression >2sigma(I)
_cod_data_source_file c3ra41336e.txt
_cod_data_source_block shelxl2
_cod_original_cell_volume 1748.2(2)
_cod_database_code 7239036

loop_
_symmetry_equiv_pos_as_xyz
'x, y, z'
'-x+1/2, -y, z+1/2'
'x+1/2, -y+1/2, -z'
'-x, y+1/2, -z+1/2'

loop_
_atom_site_label
_atom_site_type_symbol
_atom_site_fract_x
_atom_site_fract_y
_atom_site_fract_z
_atom_site_U_iso_or_equiv
_atom_site_adp_type
_atom_site_occupancy
_atom_site_symmetry_multiplicity
_atom_site_calc_flag
_atom_site_refinement_flags
C1 C 0.4936(3) -0.4143(3) 0.87206(9) 0.0400(6) Uani 1 1 d .
H1A H 0.5716 -0.4966 0.8844 0.048 Uiso 1 1 calc R
H1B H 0.4172 -0.3815 0.8985 0.048 Uiso 1 1 calc R
C2 C 0.3827(3) -0.4848(3) 0.83082(9) 0.0422(6) Uani 1 1 d .
H2A H 0.3260 -0.5816 0.8425 0.051 Uiso 1 1 calc R
H2B H 0.4595 -0.5150 0.8042 0.051 Uiso 1 1 calc R
C3 C 0.2426(4) -0.3699(3) 0.81138(9) 0.0409(7) Uani 1 1 d .
C4 C 0.3231(3) -0.2072(3) 0.80911(8) 0.0356(6) Uani 1 1 d .
C5 C 0.4749(3) -0.1630(3) 0.82922(8) 0.0309(6) Uani 1 1 d .
C6 C 0.4754(3) 0.0051(3) 0.82796(8) 0.0352(6) Uani 1 1 d .
C7 C 0.6097(3) 0.1036(3) 0.85357(9) 0.0417(6) Uani 1 1 d .
H7A H 0.5525 0.1716 0.8774 0.050 Uiso 1 1 calc R
H7B H 0.6679 0.1726 0.8302 0.050 Uiso 1 1 calc R
C8 C 0.7485(3) -0.0026(3) 0.87961(8) 0.0302(5) Uani 1 1 d .
C9 C 0.6731(3) -0.1643(3) 0.89787(8) 0.0292(6) Uani 1 1 d .
C10 C 0.6028(3) -0.2686(3) 0.85525(8) 0.0309(6) Uani 1 1 d .
C11 C 0.8052(3) -0.2547(3) 0.92942(8) 0.0407(6) Uani 1 1 d .
H11A H 0.7494 -0.3496 0.9428 0.049 Uiso 1 1 calc R
H11B H 0.9016 -0.2901 0.9091 0.049 Uiso 1 1 calc R
C12 C 0.8771(4) -0.1542(3) 0.97088(9) 0.0437(7) Uani 1 1 d .
H12A H 0.9614 -0.2171 0.9892 0.052 Uiso 1 1 calc R
H12B H 0.7824 -0.1253 0.9927 0.052 Uiso 1 1 calc R
C13 C 0.9651(3) -0.0018(3) 0.95208(8) 0.0346(6) Uani 1 1 d .
C14 C 0.8305(3) 0.0921(3) 0.92192(8) 0.0323(6) Uani 1 1 d .
C15 C 0.9118(4) 0.2510(3) 0.90580(9) 0.0455(7) Uani 1 1 d .
H15A H 0.9739 0.2321 0.8756 0.055 Uiso 1 1 calc R
H15B H 0.8173 0.3252 0.8987 0.055 Uiso 1 1 calc R
C16 C 1.0346(4) 0.3321(4) 0.94017(11) 0.0481(7) Uani 1 1 d .
C17 C 1.0085(3) 0.1036(3) 0.99524(8) 0.0472(7) Uani 1 1 d .
H17A H 0.9030 0.1203 1.0142 0.057 Uiso 1 1 calc R
H17B H 1.0921 0.0479 1.0158 0.057 Uiso 1 1 calc R
C18 C 1.1322(3) -0.0413(4) 0.92385(10) 0.0538(8) Uani 1 1 d .
H18A H 1.1919 0.0565 0.9156 0.081 Uiso 1 1 calc R
H18B H 1.1026 -0.0981 0.8946 0.081 Uiso 1 1 calc R
H18C H 1.2071 -0.1070 0.9436 0.081 Uiso 1 1 calc R
C19 C 0.7513(3) -0.3244(4) 0.82126(9) 0.0460(7) Uani 1 1 d .
H19A H 0.7021 -0.3723 0.7926 0.069 Uiso 1 1 calc R
H19B H 0.8228 -0.4017 0.8379 0.069 Uiso 1 1 calc R
H19C H 0.8217 -0.2337 0.8122 0.069 Uiso 1 1 calc R
N1 N 0.3345(3) 0.0617(3) 0.80687(8) 0.0491(6) Uani 1 1 d .
O1 O 0.1752(3) -0.4146(3) 0.76550(7) 0.0530(5) Uani 1 1 d .
O2 O 0.2333(2) -0.0762(2) 0.79407(6) 0.0495(5) Uani 1 1 d .
O3 O 1.0803(3) 0.2585(3) 0.98196(7) 0.0608(6) Uani 1 1 d .
O4 O 1.1008(3) 0.4604(3) 0.93193(8) 0.0714(7) Uani 1 1 d .
O5 O 0.0484(3) -0.7113(3) 0.78797(8) 0.0521(6) Uani 1 1 d .
H9 H 0.568(3) -0.141(2) 0.9176(7) 0.025(6) Uiso 1 1 d .
H8 H 0.837(3) -0.020(3) 0.8579(7) 0.029(6) Uiso 1 1 d .
H14 H 0.734(3) 0.115(2) 0.9438(6) 0.019(5) Uiso 1 1 d .
H5A H -0.015(4) -0.761(4) 0.7716(10) 0.056(11) Uiso 1 1 d .
H3 H 0.140(4) -0.361(3) 0.8362(9) 0.052(8) Uiso 1 1 d .
H1 H 0.121(4) -0.508(4) 0.7699(10) 0.069(11) Uiso 1 1 d .
H5B H 0.137(4) -0.775(4) 0.7922(11) 0.064(11) Uiso 1 1 d .

loop_
_atom_site_aniso_label
_atom_site_aniso_U_11
_atom_site_aniso_U_22
_atom_site_aniso_U_33
_atom_site_aniso_U_23
_atom_site_aniso_U_13
_atom_site_aniso_U_12
C1 0.0364(13) 0.0349(14) 0.0486(14) 0.0086(13) -0.0115(12) 0.0002(13)
C2 0.0405(14) 0.0352(15) 0.0508(14) 0.0046(13) -0.0132(13) -0.0025(13)
C3 0.0415(15) 0.0406(16) 0.0406(14) 0.0018(13) -0.0124(14) -0.0030(14)
C4 0.0384(13) 0.0308(14) 0.0376(13) 0.0022(12) -0.0098(12) 0.0063(13)
C5 0.0306(13) 0.0339(15) 0.0282(11) 0.0010(12) -0.0051(11) 0.0006(11)
C6 0.0381(13) 0.0340(14) 0.0335(12) 0.0048(12) -0.0110(12) -0.0006(13)
C7 0.0447(15) 0.0352(16) 0.0451(13) 0.0064(13) -0.0148(12) 0.0011(14)
C8 0.0282(11) 0.0350(14) 0.0275(11) 0.0016(11) -0.0025(11) -0.0012(12)
C9 0.0263(12) 0.0346(14) 0.0266(11) 0.0050(10) 0.0009(11) 0.0019(11)
C10 0.0251(11) 0.0343(14) 0.0333(12) 0.0007(11) -0.0035(10) 0.0037(12)
C11 0.0380(14) 0.0390(16) 0.0449(14) 0.0090(13) -0.0114(12) -0.0004(13)
C12 0.0447(15) 0.0499(17) 0.0367(13) 0.0096(13) -0.0114(12) 0.0009(14)
C13 0.0281(12) 0.0445(15) 0.0314(12) 0.0025(12) -0.0040(11) 0.0023(13)
C14 0.0284(12) 0.0388(15) 0.0298(12) -0.0015(12) 0.0013(11) 0.0019(13)
C15 0.0489(15) 0.0430(17) 0.0448(14) 0.0007(13) -0.0157(12) -0.0048(15)
C16 0.0440(15) 0.0397(17) 0.0606(18) -0.0059(15) -0.0097(15) 0.0002(15)
C17 0.0446(16) 0.0578(19) 0.0393(13) 0.0024(14) -0.0135(13) -0.0037(16)
C18 0.0354(14) 0.066(2) 0.0600(17) -0.0023(15) 0.0014(13) 0.0049(15)
C19 0.0385(13) 0.0544(18) 0.0451(14) -0.0101(13) 0.0023(13) 0.0050(14)
N1 0.0557(14) 0.0314(13) 0.0604(13) 0.0038(11) -0.0294(12) -0.0009(12)
O1 0.0571(13) 0.0416(12) 0.0603(12) 0.0011(10) -0.0279(10) -0.0069(12)
O2 0.0473(10) 0.0362(10) 0.0651(12) 0.0048(10) -0.0298(10) 0.0032(10)
O3 0.0694(14) 0.0592(13) 0.0539(11) -0.0029(11) -0.0253(10) -0.0159(12)
O4 0.0713(15) 0.0492(14) 0.0938(16) 0.0035(12) -0.0320(13) -0.0170(13)
O5 0.0512(13) 0.0483(14) 0.0567(12) -0.0103(11) -0.0145(11) 0.0002(12)

loop_
_atom_type_symbol
_atom_type_description
_atom_type_scat_dispersion_real
_atom_type_scat_dispersion_imag
_atom_type_scat_source
C C 0.0033 0.0016 'International Tables Vol C Tables 4.2.6.8 and 6.1.1.4'
H H 0.0000 0.0000 'International Tables Vol C Tables 4.2.6.8 and 6.1.1.4'
N N 0.0061 0.0033 'International Tables Vol C Tables 4.2.6.8 and 6.1.1.4'
O O 0.0106 0.0060 'International Tables Vol C Tables 4.2.6.8 and 6.1.1.4'

loop_
_geom_angle_atom_site_label_1
_geom_angle_atom_site_label_2
_geom_angle_atom_site_label_3
_geom_angle
C2 C1 C10 112.3(2)
C2 C1 H1A 109.1
C10 C1 H1A 109.1
C2 C1 H1B 109.1
C10 C1 H1B 109.1
H1A C1 H1B 107.9
C1 C2 C3 113.9(2)
C1 C2 H2A 108.8
C3 C2 H2A 108.8
C1 C2 H2B 108.8
C3 C2 H2B 108.8
H2A C2 H2B 107.7
O1 C3 C4 110.7(2)
O1 C3 C2 113.7(2)
C4 C3 C2 107.1(2)
O1 C3 H3 109.3(14)
C4 C3 H3 106.0(15)
C2 C3 H3 109.8(14)
C5 C4 O2 110.1(2)
C5 C4 C3 126.3(2)
O2 C4 C3 122.5(2)
C4 C5 C6 105.5(2)
C4 C5 C10 127.0(2)
C6 C5 C10 126.7(2)
N1 C6 C5 111.6(2)
N1 C6 C7 125.2(2)
C5 C6 C7 122.7(2)
C6 C7 C8 111.9(2)
C6 C7 H7A 109.2
C8 C7 H7A 109.2
C6 C7 H7B 109.2
C8 C7 H7B 109.2
H7A C7 H7B 107.9
C14 C8 C9 110.67(18)
C14 C8 C7 109.5(2)
C9 C8 C7 112.97(19)
C14 C8 H8 105.9(13)
C9 C8 H8 110.4(15)
C7 C8 H8 107.1(13)
C11 C9 C8 111.48(19)
C11 C9 C10 112.4(2)
C8 C9 C10 111.77(18)
C11 C9 H9 108.9(12)
C8 C9 H9 108.1(12)
C10 C9 H9 103.9(12)
C5 C10 C19 111.62(19)
C5 C10 C1 104.60(19)
C19 C10 C1 110.1(2)
C5 C10 C9 104.90(19)
C19 C10 C9 111.72(19)
C1 C10 C9 113.63(18)
C12 C11 C9 113.2(2)
C12 C11 H11A 108.9
C9 C11 H11A 108.9
C12 C11 H11B 108.9
C9 C11 H11B 108.9
H11A C11 H11B 107.8
C11 C12 C13 111.4(2)
C11 C12 H12A 109.4
C13 C12 H12A 109.4
C11 C12 H12B 109.4
C13 C12 H12B 109.4
H12A C12 H12B 108.0
C17 C13 C12 108.30(19)
C17 C13 C18 109.8(2)
C12 C13 C18 111.1(2)
C17 C13 C14 105.9(2)
C12 C13 C14 108.1(2)
C18 C13 C14 113.3(2)
C15 C14 C13 109.0(2)
C15 C14 C8 113.01(19)
C13 C14 C8 114.8(2)
C15 C14 H14 108.6(12)
C13 C14 H14 106.0(11)
C8 C14 H14 105.0(11)
C16 C15 C14 117.7(2)
C16 C15 H15A 107.9
C14 C15 H15A 107.9
C16 C15 H15B 107.9
C14 C15 H15B 107.9
H15A C15 H15B 107.2
O4 C16 O3 117.1(3)
O4 C16 C15 123.2(3)
O3 C16 C15 119.7(3)
O3 C17 C13 113.7(2)
O3 C17 H17A 108.8
C13 C17 H17A 108.8
O3 C17 H17B 108.8
C13 C17 H17B 108.8
H17A C17 H17B 107.7
C13 C18 H18A 109.5
C13 C18 H18B 109.5
H18A C18 H18B 109.5
C13 C18 H18C 109.5
H18A C18 H18C 109.5
H18B C18 H18C 109.5
C10 C19 H19A 109.5
C10 C19 H19B 109.5
H19A C19 H19B 109.5
C10 C19 H19C 109.5
H19A C19 H19C 109.5
H19B C19 H19C 109.5
C6 N1 O2 105.3(2)
C3 O1 H1 106.2(19)
C4 O2 N1 107.37(17)
C16 O3 C17 121.4(2)
H5A O5 H5B 104(3)

loop_
_geom_bond_atom_site_label_1
_geom_bond_atom_site_label_2
_geom_bond_distance
C1 C2 1.531(3)
C1 C10 1.543(3)
C1 H1A 0.9700
C1 H1B 0.9700
C2 C3 1.532(4)
C2 H2A 0.9700
C2 H2B 0.9700
C3 O1 1.411(3)
C3 C4 1.489(4)
C3 H3 1.04(3)
C4 C5 1.337(3)
C4 O2 1.354(3)
C5 C6 1.400(3)
C5 C10 1.497(3)
C6 N1 1.310(3)
C6 C7 1.490(3)
C7 C8 1.555(3)
C7 H7A 0.9700
C7 H7B 0.9700
C8 C14 1.538(3)
C8 C9 1.548(3)
C8 H8 0.91(2)
C9 C11 1.529(3)
C9 C10 1.554(3)
C9 H9 0.99(2)
C10 C19 1.541(3)
C11 C12 1.516(3)
C11 H11A 0.9700
C11 H11B 0.9700
C12 C13 1.526(3)
C12 H12A 0.9700
C12 H12B 0.9700
C13 C17 1.512(3)
C13 C18 1.530(3)
C13 C14 1.535(3)
C14 C15 1.527(4)
C14 H14 0.97(2)
C15 C16 1.493(4)
C15 H15A 0.9700
C15 H15B 0.9700
C16 O4 1.204(3)
C16 O3 1.347(3)
C17 O3 1.449(3)
C17 H17A 0.9700
C17 H17B 0.9700
C18 H18A 0.9600
C18 H18B 0.9600
C18 H18C 0.9600
C19 H19A 0.9600
C19 H19B 0.9600
C19 H19C 0.9600
N1 O2 1.429(3)
O1 H1 0.89(3)
O5 H5A 0.78(3)
O5 H5B 0.87(3)

loop_
_geom_torsion_atom_site_label_1
_geom_torsion_atom_site_label_2
_geom_torsion_atom_site_label_3
_geom_torsion_atom_site_label_4
_geom_torsion
C10 C1 C2 C3 -64.0(3)
C1 C2 C3 O1 163.0(2)
C1 C2 C3 C4 40.4(3)
O1 C3 C4 C5 -136.8(3)
C2 C3 C4 C5 -12.3(4)
O1 C3 C4 O2 56.6(3)
C2 C3 C4 O2 -179.0(2)
O2 C4 C5 C6 2.1(3)
C3 C4 C5 C6 -165.9(3)
O2 C4 C5 C10 172.6(2)
C3 C4 C5 C10 4.6(4)
C4 C5 C6 N1 -1.9(3)
C10 C5 C6 N1 -172.5(2)
C4 C5 C6 C7 170.6(2)
C10 C5 C6 C7 0.0(4)
N1 C6 C7 C8 173.4(2)
C5 C6 C7 C8 1.9(4)
C6 C7 C8 C14 -155.4(2)
C6 C7 C8 C9 -31.6(3)
C14 C8 C9 C11 -48.8(3)
C7 C8 C9 C11 -171.9(2)
C14 C8 C9 C10 -175.42(19)
C7 C8 C9 C10 61.4(3)
C4 C5 C10 C19 96.5(3)
C6 C5 C10 C19 -94.9(3)
C4 C5 C10 C1 -22.5(3)
C6 C5 C10 C1 146.1(2)
C4 C5 C10 C9 -142.3(2)
C6 C5 C10 C9 26.2(3)
C2 C1 C10 C5 49.2(2)
C2 C1 C10 C19 -70.8(2)
C2 C1 C10 C9 163.1(2)
C11 C9 C10 C5 179.10(19)
C8 C9 C10 C5 -54.7(2)
C11 C9 C10 C19 -59.8(3)
C8 C9 C10 C19 66.4(3)
C11 C9 C10 C1 65.4(3)
C8 C9 C10 C1 -168.36(19)
C8 C9 C11 C12 52.9(3)
C10 C9 C11 C12 179.3(2)
C9 C11 C12 C13 -58.0(3)
C11 C12 C13 C17 171.5(2)
C11 C12 C13 C18 -67.8(3)
C11 C12 C13 C14 57.2(3)
C17 C13 C14 C15 60.1(2)
C12 C13 C14 C15 175.96(19)
C18 C13 C14 C15 -60.4(3)
C17 C13 C14 C8 -172.0(2)
C12 C13 C14 C8 -56.1(3)
C18 C13 C14 C8 67.5(3)
C9 C8 C14 C15 178.4(2)
C7 C8 C14 C15 -56.5(3)
C9 C8 C14 C13 52.5(3)
C7 C8 C14 C13 177.70(19)
C13 C14 C15 C16 -35.4(3)
C8 C14 C15 C16 -164.2(2)
C14 C15 C16 O4 -177.1(3)
C14 C15 C16 O3 5.1(4)
C12 C13 C17 O3 -175.3(2)
C18 C13 C17 O3 63.1(3)
C14 C13 C17 O3 -59.5(3)
C5 C6 N1 O2 1.0(3)
C7 C6 N1 O2 -171.4(2)
C5 C4 O2 N1 -1.6(2)
C3 C4 O2 N1 167.0(2)
C6 N1 O2 C4 0.4(2)
O4 C16 O3 C17 -179.8(3)
C15 C16 O3 C17 -2.0(4)
C13 C17 O3 C16 30.8(3)
